data_7201653
loop_
_publ_author_name
'Wood, Peter A.'
'Forgan, Ross S.'
'Lennie, Alistair R.'
'Parsons, Simon'
'Pidcock, Elna'
'Tasker, Peter A.'
'Warren, John E.'

_publ_section_title
;
 The effect of pressure and substituents on the size of
 pseudo-macrocyclic cavities in salicylaldoxime ligands
;
_journal_issue 2
_journal_name_full CrystEngComm
_journal_page_first 239
_journal_paper_doi 10.1039/b712397c
_journal_volume 10
_journal_year 2008
_chemical_formula_moiety 'C11 H15 N1 O2'
_chemical_formula_sum 'C11 H15 N O2'
_chemical_formula_weight 193.25
_chemical_name_common 3-tButylsalicylaldoxime
_chemical_name_systematic 3-tButylsalicylaldoxime
_space_group_IT_number 15
_symmetry_cell_setting monoclinic
_symmetry_space_group_name_Hall '-I 2ya'
_symmetry_space_group_name_H-M 'I 1 2/a 1'
_atom_sites_solution_hydrogens geom
_atom_sites_solution_primary direct
_audit_creation_date 06-12-18
_audit_creation_method CRYSTALS_ver_12.84
_cell_angle_alpha 90
_cell_angle_beta 94.060(8)
_cell_angle_gamma 90
_cell_formula_units_Z 8
_cell_length_a 14.811(3)
_cell_length_b 6.4564(7)
_cell_length_c 19.759(4)
_cell_measurement_reflns_used 1386
_cell_measurement_temperature 298
_cell_measurement_theta_max 18
_cell_measurement_theta_min 2
_cell_volume 1884.7(6)
_computing_cell_refinement 'SAINT (Siemens ,1995)'
_computing_data_collection 'SMART (Siemens, 1993)'
_computing_data_reduction 'SAINT (Siemens ,1995)'
_computing_molecular_graphics 'CAMERON (Watkin et al., 1996)'
_computing_publication_material 'CRYSTALS (Betteridge et al., 2003)'
_computing_structure_refinement 'CRYSTALS (Betteridge et al., 2003)'
_computing_structure_solution 'SIR92 (Altomare et al., 1994)'
_diffrn_ambient_pressure 1000000
_diffrn_ambient_temperature 298
_diffrn_measured_fraction_theta_full 0.677
_diffrn_measured_fraction_theta_max 0.600
_diffrn_measurement_device_type 'Bruker-Nonius Apex II CCD'
_diffrn_measurement_method '\f & \w scans'
_diffrn_radiation_monochromator silicon
_diffrn_radiation_type synchrotron
_diffrn_radiation_wavelength 0.48690
_diffrn_reflns_av_R_equivalents 0.125
_diffrn_reflns_limit_h_max 16
_diffrn_reflns_limit_h_min -16
_diffrn_reflns_limit_k_max 8
_diffrn_reflns_limit_k_min -7
_diffrn_reflns_limit_l_max 22
_diffrn_reflns_limit_l_min -22
_diffrn_reflns_number 8727
_diffrn_reflns_theta_full 13.496
_diffrn_reflns_theta_max 17.757
_diffrn_reflns_theta_min 2.274
_diffrn_standards_number 0
_exptl_absorpt_coefficient_mu 0.094
_exptl_absorpt_correction_T_max 0.99
_exptl_absorpt_correction_T_min 0.14
_exptl_absorpt_correction_type multi-scan
_exptl_absorpt_process_details 'SADABS (Siemens, 1996)'
_exptl_crystal_colour colourless
_exptl_crystal_density_diffrn 1.362
_exptl_crystal_description block
_exptl_crystal_F_000 832
_exptl_crystal_recrystallization_method 'Recrystallisation by evaporation of hexane/chloroform solution'
_exptl_crystal_size_max 0.20
_exptl_crystal_size_mid 0.20
_exptl_crystal_size_min 0.12
_refine_diff_density_max 0.16
_refine_diff_density_min -0.16
_refine_ls_extinction_coef 1600(200)
_refine_ls_extinction_method 'Larson (1970), Equation 22'
_refine_ls_goodness_of_fit_ref 0.9548
_refine_ls_hydrogen_treatment mixed
_refine_ls_matrix_type full
_refine_ls_number_parameters 134
_refine_ls_number_reflns 1163
_refine_ls_number_restraints 4
_refine_ls_R_factor_all 0.1138
_refine_ls_R_factor_gt 0.0621
_refine_ls_shift/su_max 0.001168
_refine_ls_structure_factor_coef Fsqd
_refine_ls_weighting_details
;
Method, part 1, Chebychev polynomial, (Watkin, 1994, Prince, 1982)
[weight] = 1.0/[A~0~*T~0~(x)+A~1~*T~1~(x) ... +A~n-1~]*T~n-1~(x)]
where A~i~ are the Chebychev coefficients listed below and x= Fcalc/Fmax
Method = Robust Weighting (Prince, 1982)
W = [weight] * [1-(deltaF/6*sigmaF)^2^]^2^
A~i~ are:
79.1 113. 60.5 15.2 0.141
;
_refine_ls_weighting_scheme calc
_refine_ls_wR_factor_all 0.2058
_refine_ls_wR_factor_gt 0.1603
_refine_ls_wR_factor_ref 0.2058
_reflns_limit_h_max 16
_reflns_limit_h_min -14
_reflns_limit_k_max 8
_reflns_limit_k_min 0
_reflns_limit_l_max 22
_reflns_limit_l_min 0
_reflns_number_gt 630
_reflns_number_total 1163
_reflns_threshold_expression I>2.0\s(I)
_oxford_diffrn_Wilson_B_factor 0.00
_oxford_diffrn_Wilson_scale 0.00
_oxford_refine_ls_scale 0.859(13)
_cod_data_source_file B712397C.txt
_cod_data_source_block tBu10kbar
_cod_depositor_comments
;
The following automatic conversions were performed:
'_symmetry_cell_setting' value 'Monoclinic' changed to 'monoclinic'
according to '/home/saulius/struct/CIF-dictionaries/cif_core.dic'
dictionary named 'cif_core.dic' version 2.4.1 from 2010-06-29.

Automatic conversion script
Id: cif_fix_enum 1527 2010-12-29 10:47:43Z saulius 
;
_cod_original_cell_volume 1884.7(5)
_cod_original_sg_symbol_H-M 'I 2/a'
_cod_original_formula_sum 'C11 H15 N1 O2'
_cod_database_code 7201653

loop_
_symmetry_equiv_pos_as_xyz
x,y,z
-x,-y,-z
x+1/2,y+1/2,z+1/2
-x+1/2,-y+1/2,-z+1/2
-x+1/2,y,-z
x+1/2,-y,z
-x+1,y+1/2,-z+1/2
x+1,-y+1/2,z+1/2

loop_
_atom_site_label
_atom_site_type_symbol
_atom_site_fract_x
_atom_site_fract_y
_atom_site_fract_z
_atom_site_U_iso_or_equiv
_atom_site_occupancy
_atom_site_adp_type
_atom_site_refinement_flags_posn
_atom_site_refinement_flags_adp
_atom_site_refinement_flags_occupancy
_atom_site_disorder_assembly
_atom_site_disorder_group
_atom_site_attached_hydrogens
O1 O 0.0861(3) 0.3390(5) 0.2886(2) 0.0479 1.0000 Uani D . . . . .
N2 N 0.1494(3) 0.4261(5) 0.2462(2) 0.0377 1.0000 Uani D . . . . .
C3 C 0.1225(4) 0.6052(6) 0.2241(3) 0.0377 1.0000 Uani . . . . . .
C4 C 0.1755(4) 0.7224(6) 0.1783(3) 0.0291 1.0000 Uani . . . . . .
C5 C 0.2543(4) 0.6513(6) 0.1533(3) 0.0313 1.0000 Uani D . . . . .
O5 O 0.2858(3) 0.4578(4) 0.1735(2) 0.0486 1.0000 Uani D . . . . .
C6 C 0.3043(4) 0.7653(6) 0.1088(3) 0.0363 1.0000 Uani . . . . . .
C61 C 0.3896(4) 0.6854(6) 0.0794(3) 0.0380 1.0000 Uani . . . . . .
C62 C 0.4622(4) 0.6285(8) 0.1347(3) 0.0595 1.0000 Uani . . . . . .
C63 C 0.3664(6) 0.4967(10) 0.0342(4) 0.0837 1.0000 Uani . . . . . .
C64 C 0.4335(6) 0.8514(9) 0.0379(4) 0.0718 1.0000 Uani . . . . . .
C7 C 0.2689(4) 0.9622(6) 0.0910(3) 0.0450 1.0000 Uani . . . . . .
C8 C 0.1906(4) 1.0375(6) 0.1164(3) 0.0363 1.0000 Uani . . . . . .
C9 C 0.1421(4) 0.9192(6) 0.1596(3) 0.0417 1.0000 Uani . . . . . .
H1 H 0.115(2) 0.234(7) 0.308(2) 0.0733 1.0000 Uiso D . . . . .
H3 H 0.0682 0.6602 0.2370 0.0463 1.0000 Uiso R . . . . .
H5 H 0.248(3) 0.400(5) 0.199(3) 0.0730 1.0000 Uiso D . . . . .
H621 H 0.5091 0.5558 0.1132 0.0889 1.0000 Uiso R . . . . .
H622 H 0.4875 0.7531 0.1560 0.0890 1.0000 Uiso R . . . . .
H623 H 0.4371 0.5400 0.1686 0.0889 1.0000 Uiso R . . . . .
H631 H 0.4208 0.4407 0.0177 0.1252 1.0000 Uiso R . . . . .
H632 H 0.3259 0.5361 -0.0038 0.1248 1.0000 Uiso R . . . . .
H633 H 0.3385 0.3924 0.0610 0.1249 1.0000 Uiso R . . . . .
H641 H 0.4897 0.7992 0.0234 0.1103 1.0000 Uiso R . . . . .
H642 H 0.4447 0.9750 0.0649 0.1104 1.0000 Uiso R . . . . .
H643 H 0.3932 0.8800 -0.0015 0.1101 1.0000 Uiso R . . . . .
H7 H 0.3002 1.0460 0.0618 0.0541 1.0000 Uiso R . . . . .
H8 H 0.1699 1.1693 0.1038 0.0441 1.0000 Uiso R . . . . .
H9 H 0.0894 0.9692 0.1762 0.0502 1.0000 Uiso R . . . . .

loop_
_atom_site_aniso_label
_atom_site_aniso_U_11
_atom_site_aniso_U_22
_atom_site_aniso_U_33
_atom_site_aniso_U_23
_atom_site_aniso_U_13
_atom_site_aniso_U_12
O1 0.034(3) 0.057(2) 0.055(3) 0.0149(16) 0.022(3) -0.0020(15)
N2 0.031(4) 0.046(2) 0.039(3) 0.0006(16) 0.019(3) -0.0037(16)
C3 0.029(4) 0.043(2) 0.043(4) -0.0058(18) 0.008(4) -0.0009(18)
C4 0.023(4) 0.039(2) 0.028(3) -0.0035(16) 0.015(3) -0.0025(18)
C5 0.028(4) 0.035(2) 0.033(4) -0.0022(16) 0.013(3) 0.0031(18)
O5 0.048(3) 0.0356(17) 0.063(3) 0.0091(14) 0.009(3) 0.0045(13)
C6 0.030(4) 0.042(2) 0.037(4) 0.0059(17) 0.007(4) -0.0071(19)
C61 0.038(5) 0.046(3) 0.034(4) 0.0089(18) 0.023(4) 0.0008(19)
C62 0.043(5) 0.069(3) 0.067(5) 0.013(3) 0.003(5) 0.001(2)
C63 0.067(6) 0.099(5) 0.085(7) -0.043(4) 0.004(6) 0.012(4)
C64 0.062(7) 0.094(5) 0.064(6) 0.034(4) 0.037(6) 0.021(3)
C7 0.043(4) 0.043(2) 0.050(4) 0.005(2) 0.007(4) -0.001(2)
C8 0.040(4) 0.038(2) 0.033(4) 0.0006(17) 0.015(4) 0.002(2)
C9 0.035(4) 0.038(2) 0.053(4) 0.0012(19) 0.006(4) 0.0048(18)

loop_
_atom_type_symbol
_atom_type_scat_dispersion_real
_atom_type_scat_dispersion_imag
_atom_type_scat_Cromer_Mann_a1
_atom_type_scat_Cromer_Mann_b1
_atom_type_scat_Cromer_Mann_a2
_atom_type_scat_Cromer_Mann_b2
_atom_type_scat_Cromer_Mann_a3
_atom_type_scat_Cromer_Mann_b3
_atom_type_scat_Cromer_Mann_a4
_atom_type_scat_Cromer_Mann_b4
_atom_type_scat_Cromer_Mann_c
_atom_type_scat_source
C 0.0000 0.0010 2.3100 20.8439 1.0200 10.2075 1.5886 0.5687 0.8650 51.6512 0.2156 'International Tables Vol C 4.2.6.8 and 6.1.1.4'
H 0.0000 0.0000 0.4930 10.5109 0.3229 26.1257 0.1402 3.1424 0.0408 57.7998 0.0030 'International Tables Vol C 4.2.6.8 and 6.1.1.4'
N 0.0010 0.0020 12.2126 0.0057 3.1322 9.8933 2.0125 28.9975 1.1663 0.5826 -11.5290 'International Tables Vol C 4.2.6.8 and 6.1.1.4'
O 0.0030 0.0040 3.0485 13.2771 2.2868 5.7011 1.5463 0.3239 0.8670 32.9089 0.2508 'International Tables Vol C 4.2.6.8 and 6.1.1.4'

loop_
_geom_angle_atom_site_label_1
_geom_angle_site_symmetry_1
_geom_angle_atom_site_label_2
_geom_angle_site_symmetry_2
_geom_angle_atom_site_label_3
_geom_angle_site_symmetry_3
_geom_angle
_geom_angle_publ_flag
N2 . O1 . H1 . 104.4(10) no
O1 . N2 . C3 . 110.8(5) yes
N2 . C3 . C4 . 120.7(6) yes
N2 . C3 . H3 . 120.2 no
C4 . C3 . H3 . 119.1 no
C3 . C4 . C5 . 123.9(4) yes
C3 . C4 . C9 . 116.1(6) yes
C5 . C4 . C9 . 120.0(6) yes
C4 . C5 . O5 . 118.3(5) yes
C4 . C5 . C6 . 123.4(4) yes
O5 . C5 . C6 . 118.3(6) yes
C5 . O5 . H5 . 109.7(10) no
C5 . C6 . C61 . 123.7(4) yes
C5 . C6 . C7 . 115.2(6) yes
C61 . C6 . C7 . 121.1(5) yes
C6 . C61 . C62 . 111.8(5) yes
C6 . C61 . C63 . 109.5(5) yes
C62 . C61 . C63 . 110.1(4) yes
C6 . C61 . C64 . 111.4(5) yes
C62 . C61 . C64 . 104.4(5) yes
C63 . C61 . C64 . 109.4(7) yes
C61 . C62 . H621 . 107.3 no
C61 . C62 . H622 . 110.1 no
H621 . C62 . H622 . 109.0 no
C61 . C62 . H623 . 110.6 no
H621 . C62 . H623 . 109.8 no
H622 . C62 . H623 . 109.9 no
C61 . C63 . H631 . 109.7 no
C61 . C63 . H632 . 110.2 no
H631 . C63 . H632 . 109.1 no
C61 . C63 . H633 . 108.8 no
H631 . C63 . H633 . 108.9 no
H632 . C63 . H633 . 110.2 no
C61 . C64 . H641 . 109.0 no
C61 . C64 . H642 . 110.3 no
H641 . C64 . H642 . 109.6 no
C61 . C64 . H643 . 107.8 no
H641 . C64 . H643 . 109.1 no
H642 . C64 . H643 . 111.1 no
C6 . C7 . C8 . 122.2(6) yes
C6 . C7 . H7 . 118.8 no
C8 . C7 . H7 . 119.0 no
C7 . C8 . C9 . 121.0(5) yes
C7 . C8 . H8 . 119.5 no
C9 . C8 . H8 . 119.5 no
C4 . C9 . C8 . 118.2(7) yes
C4 . C9 . H9 . 120.9 no
C8 . C9 . H9 . 120.9 no

loop_
_geom_bond_atom_site_label_1
_geom_bond_site_symmetry_1
_geom_bond_atom_site_label_2
_geom_bond_site_symmetry_2
_geom_bond_distance
_geom_bond_publ_flag
O1 . N2 . 1.418(7) yes
O1 . H1 . 0.87(4) no
N2 . C3 . 1.288(5) yes
C3 . C4 . 1.453(9) yes
C3 . H3 . 0.931 no
C4 . C5 . 1.378(9) yes
C4 . C9 . 1.404(6) yes
C5 . O5 . 1.383(5) yes
C5 . C6 . 1.399(9) yes
O5 . H5 . 0.86(4) no
C6 . C61 . 1.517(9) yes
C6 . C7 . 1.410(6) yes
C61 . C62 . 1.522(6) yes
C61 . C63 . 1.535(7) yes
C61 . C64 . 1.523(9) yes
C62 . H621 . 0.962 no
C62 . H622 . 0.971 no
C62 . H623 . 0.974 no
C63 . H631 . 0.962 no
C63 . H632 . 0.961 no
C63 . H633 . 0.966 no
C64 . H641 . 0.960 no
C64 . H642 . 0.968 no
C64 . H643 . 0.964 no
C7 . C8 . 1.383(9) yes
C7 . H7 . 0.937 no
C8 . C9 . 1.385(9) yes
C8 . H8 . 0.933 no
C9 . H9 . 0.925 no

loop_
_cod_related_entry_id
_cod_related_entry_database
_cod_related_entry_code
1 ChemSpider 21195659
